data_1513642
loop_
_publ_author_name
'Chen, Qihui'
'Jiang, Feilong'
'Yuan, Daqiang'
'Lyu, Guangxun'
'Chen, Lian'
'Hong, Maochun'

_publ_section_title
;
 A controllable and dynamic assembly system based on discrete metallocages
;
_journal_issue 2
_journal_name_full 'Chemical Science'
_journal_page_first 483
_journal_paper_doi 10.1039/c3sc52442f
_journal_volume 5
_journal_year 2014
_chemical_formula_sum 'C92 H84 Ag6 B6 Cl0 F24 N12 O24'
_chemical_formula_weight 2909.79
_chemical_name_systematic
;
?
;
_space_group_IT_number 114
_symmetry_cell_setting tetragonal
_symmetry_space_group_name_Hall 'P -4 2n'
_symmetry_space_group_name_H-M 'P -4 21 c'
_atom_sites_solution_hydrogens geom
_atom_sites_solution_primary direct
_atom_sites_solution_secondary difmap
_audit_creation_method SHELXL-97
_cell_angle_alpha 90.00
_cell_angle_beta 90.00
_cell_angle_gamma 90.00
_cell_formula_units_Z 4
_cell_length_a 22.7000(18)
_cell_length_b 22.7000(18)
_cell_length_c 24.198(3)
_cell_measurement_temperature 173(2)
_cell_volume 12469(2)
_computing_structure_refinement 'SHELXL-97 (Sheldrick, 1997)'
_computing_structure_solution 'SHELXS-97 (Sheldrick, 1990)'
_diffrn_ambient_temperature 173(2)
_diffrn_measured_fraction_theta_full 0.992
_diffrn_measured_fraction_theta_max 0.992
_diffrn_radiation_monochromator graphite
_diffrn_radiation_source 'fine-focus sealed tube'
_diffrn_radiation_type MoK\a
_diffrn_radiation_wavelength 0.71073
_diffrn_reflns_av_R_equivalents 0.0425
_diffrn_reflns_av_sigmaI/netI 0.0263
_diffrn_reflns_limit_h_max 29
_diffrn_reflns_limit_h_min -29
_diffrn_reflns_limit_k_max 29
_diffrn_reflns_limit_k_min -29
_diffrn_reflns_limit_l_max 30
_diffrn_reflns_limit_l_min -30
_diffrn_reflns_number 96947
_diffrn_reflns_theta_full 27.46
_diffrn_reflns_theta_max 27.46
_diffrn_reflns_theta_min 2.01
_exptl_absorpt_coefficient_mu 1.025
_exptl_absorpt_correction_T_max 1.0000
_exptl_absorpt_correction_T_min 0.7432
_exptl_absorpt_correction_type multi-scan
_exptl_crystal_density_diffrn 1.550
_exptl_crystal_density_method 'not measured'
_exptl_crystal_F_000 5760
_exptl_crystal_size_max 0.20
_exptl_crystal_size_mid 0.20
_exptl_crystal_size_min 0.20
_platon_squeeze_details
;
;
_refine_diff_density_max 1.241
_refine_diff_density_min -0.828
_refine_diff_density_rms 0.158
_refine_ls_abs_structure_details 'Flack H D (1983), Acta Cryst. A39, 876-881'
_refine_ls_abs_structure_Flack 0.55(3)
_refine_ls_extinction_method none
_refine_ls_goodness_of_fit_ref 1.066
_refine_ls_hydrogen_treatment constr
_refine_ls_matrix_type full
_refine_ls_number_parameters 742
_refine_ls_number_reflns 14131
_refine_ls_number_restraints 0
_refine_ls_restrained_S_all 1.066
_refine_ls_R_factor_all 0.0714
_refine_ls_R_factor_gt 0.0697
_refine_ls_shift/su_max 0.002
_refine_ls_shift/su_mean 0.000
_refine_ls_structure_factor_coef Fsqd
_refine_ls_weighting_details 'calc w=1/[\s^2^(Fo^2^)+(0.1042P)^2^+56.8704P] where P=(Fo^2^+2Fc^2^)/3'
_refine_ls_weighting_scheme calc
_refine_ls_wR_factor_gt 0.1946
_refine_ls_wR_factor_ref 0.1972
_reflns_number_gt 13735
_reflns_number_total 14131
_reflns_threshold_expression >2sigma(I)
_cod_data_source_file c3sc52442f.txt
_cod_data_source_block compoud1
_cod_original_cell_volume 12469.1(19)
_cod_original_sg_symbol_H-M P-421c
_cod_database_code 1513642

loop_
_symmetry_equiv_pos_as_xyz
'x, y, z'
'y, -x, -z'
'-x, -y, z'
'-y, x, -z'
'x+1/2, -y+1/2, -z+1/2'
'-x+1/2, y+1/2, -z+1/2'
'-y+1/2, -x+1/2, z+1/2'
'y+1/2, x+1/2, z+1/2'

loop_
_atom_site_label
_atom_site_type_symbol
_atom_site_fract_x
_atom_site_fract_y
_atom_site_fract_z
_atom_site_U_iso_or_equiv
_atom_site_adp_type
_atom_site_occupancy
_atom_site_symmetry_multiplicity
_atom_site_calc_flag
_atom_site_refinement_flags
Ag1 Ag 0.0000 0.5000 0.59747(4) 0.03628(17) Uani 1 2 d S
Ag2 Ag 0.21696(4) 0.07680(3) 0.24210(3) 0.0562(2) Uani 1 1 d .
Ag3 Ag 0.06762(2) 0.12205(3) 0.24056(2) 0.03760(14) Uani 1 1 d .
Ag4 Ag 0.0000 0.5000 -0.08902(5) 0.0614(3) Uani 1 2 d S
F1 F 0.3945(4) 0.1040(5) 0.5483(4) 0.120(4) Uani 1 1 d .
F2 F 0.4643(3) 0.0680(3) 0.4965(3) 0.0696(16) Uani 1 1 d .
F3 F 0.4065(4) 0.1399(4) 0.4639(5) 0.115(4) Uani 1 1 d .
F4 F 0.3698(2) 0.0492(2) 0.4744(3) 0.0517(12) Uani 1 1 d .
F5 F 0.2097(3) 0.2437(3) 0.3006(2) 0.0690(18) Uani 1 1 d .
F6 F 0.2209(3) 0.2857(3) 0.2171(3) 0.0684(17) Uani 1 1 d .
F7 F 0.2652(3) 0.1986(3) 0.2370(4) 0.080(2) Uani 1 1 d .
F8 F 0.1642(3) 0.2034(3) 0.2268(2) 0.0566(14) Uani 1 1 d .
F9 F 0.1464(3) -0.0529(4) 0.2280(4) 0.104(3) Uani 1 1 d .
F10 F 0.0774(7) 0.0068(4) 0.2519(5) 0.167(6) Uani 1 1 d .
F11 F 0.0916(4) -0.0641(4) 0.3039(3) 0.090(2) Uani 1 1 d .
F12 F 0.0558(3) -0.0818(4) 0.2192(3) 0.091(3) Uani 1 1 d .
O1 O 0.2377(2) 0.3007(2) -0.0466(2) 0.0376(12) Uani 1 1 d .
O2 O 0.1799(2) 0.24908(19) -0.10287(19) 0.0251(9) Uani 1 1 d .
O3 O 0.2299(2) 0.0921(2) -0.04366(19) 0.0262(9) Uani 1 1 d .
O4 O 0.2591(2) -0.0024(2) -0.0395(2) 0.0345(10) Uani 1 1 d .
O5 O 0.1136(2) 0.14330(19) -0.0495(2) 0.0262(9) Uani 1 1 d .
O6 O 0.1018(3) 0.0447(2) -0.0417(2) 0.0437(13) Uani 1 1 d .
O7 O 0.2292(3) -0.0049(2) 0.5226(2) 0.0479(14) Uani 1 1 d .
O8 O 0.2556(2) 0.0913(2) 0.5287(2) 0.0351(11) Uani 1 1 d .
O9 O 0.0435(2) 0.0881(2) 0.5317(2) 0.0326(10) Uani 1 1 d .
O10 O 0.1351(2) 0.1250(2) 0.5258(2) 0.0296(10) Uani 1 1 d .
O11 O 0.1768(2) 0.2398(2) 0.5955(2) 0.0302(10) Uani 1 1 d .
O12 O 0.2456(2) 0.3089(2) 0.5771(3) 0.0456(14) Uani 1 1 d .
N1 N 0.0687(4) 0.4358(3) -0.0913(3) 0.0480(17) Uani 1 1 d .
N2 N 0.2284(3) 0.0666(3) 0.1564(2) 0.0358(13) Uani 1 1 d .
N3 N 0.0728(3) 0.1165(3) 0.1524(2) 0.0323(12) Uani 1 1 d .
N4 N 0.2207(3) 0.0712(3) 0.3288(2) 0.0421(15) Uani 1 1 d .
N5 N 0.0701(3) 0.1243(3) 0.3299(2) 0.0337(12) Uani 1 1 d .
N6 N 0.0640(3) 0.4287(3) 0.6005(3) 0.0358(13) Uani 1 1 d .
C1 C 0.1118(5) 0.4380(4) -0.0532(4) 0.055(2) Uani 1 1 d .
H1 H 0.1124 0.4701 -0.0280 0.066 Uiso 1 1 calc R
C2 C 0.1551(4) 0.3959(3) -0.0491(3) 0.0421(18) Uani 1 1 d .
H2 H 0.1866 0.3998 -0.0235 0.051 Uiso 1 1 calc R
C3 C 0.1510(3) 0.3457(3) -0.0850(3) 0.0311(14) Uani 1 1 d .
C4 C 0.1081(3) 0.3440(3) -0.1234(3) 0.0374(16) Uani 1 1 d .
H4 H 0.1054 0.3117 -0.1482 0.045 Uiso 1 1 calc R
C5 C 0.0682(4) 0.3897(3) -0.1263(4) 0.0415(17) Uani 1 1 d .
H5 H 0.0390 0.3886 -0.1543 0.050 Uiso 1 1 calc R
C6 C 0.1951(3) 0.2976(3) -0.0756(3) 0.0280(13) Uani 1 1 d .
C7 C 0.2202(3) 0.2001(3) -0.0942(3) 0.0302(13) Uani 1 1 d .
H7A H 0.2259 0.1930 -0.0542 0.036 Uiso 1 1 calc R
H7B H 0.2590 0.2089 -0.1110 0.036 Uiso 1 1 calc R
C8 C 0.1928(3) 0.1457(3) -0.1217(3) 0.0293(13) Uani 1 1 d .
C9 C 0.1967(3) 0.1492(3) -0.1841(3) 0.0312(14) Uani 1 1 d .
H9A H 0.2381 0.1526 -0.1952 0.047 Uiso 1 1 calc R
H9B H 0.1748 0.1837 -0.1971 0.047 Uiso 1 1 calc R
H9C H 0.1797 0.1135 -0.2003 0.047 Uiso 1 1 calc R
C10 C 0.2275(3) 0.0910(3) -0.1032(3) 0.0287(13) Uani 1 1 d .
H10A H 0.2076 0.0547 -0.1160 0.034 Uiso 1 1 calc R
H10B H 0.2678 0.0918 -0.1188 0.034 Uiso 1 1 calc R
C11 C 0.2456(3) 0.0432(3) -0.0177(3) 0.0260(13) Uani 1 1 d .
C12 C 0.2431(3) 0.0517(3) 0.0431(3) 0.0251(12) Uani 1 1 d .
C13 C 0.2400(3) 0.1088(3) 0.0660(3) 0.0265(13) Uani 1 1 d .
H13 H 0.2432 0.1428 0.0433 0.032 Uiso 1 1 calc R
C14 C 0.2321(3) 0.1137(3) 0.1221(3) 0.0352(15) Uani 1 1 d .
H14 H 0.2291 0.1520 0.1376 0.042 Uiso 1 1 calc R
C15 C 0.2343(4) 0.0127(3) 0.1335(3) 0.0374(16) Uani 1 1 d .
H15 H 0.2335 -0.0208 0.1569 0.045 Uiso 1 1 calc R
C16 C 0.2414(3) 0.0046(3) 0.0777(3) 0.0338(14) Uani 1 1 d .
H16 H 0.2451 -0.0342 0.0633 0.041 Uiso 1 1 calc R
C17 C 0.1028(3) 0.0931(3) -0.0215(3) 0.0282(13) Uani 1 1 d .
C18 C 0.0921(3) 0.1036(3) 0.0385(3) 0.0272(13) Uani 1 1 d .
C19 C 0.0962(3) 0.1577(3) 0.0633(3) 0.0283(13) Uani 1 1 d .
H19 H 0.1054 0.1918 0.0423 0.034 Uiso 1 1 calc R
C20 C 0.0866(3) 0.1614(3) 0.1189(3) 0.0301(14) Uani 1 1 d .
H20 H 0.0902 0.1992 0.1354 0.036 Uiso 1 1 calc R
C21 C 0.0671(3) 0.0633(3) 0.1270(3) 0.0332(14) Uani 1 1 d .
H21 H 0.0556 0.0303 0.1486 0.040 Uiso 1 1 calc R
C22 C 0.0773(3) 0.0550(3) 0.0715(3) 0.0276(13) Uani 1 1 d .
H22 H 0.0743 0.0168 0.0558 0.033 Uiso 1 1 calc R
C23 C 0.1101(3) 0.1561(3) 0.3583(3) 0.0297(13) Uani 1 1 d .
H23 H 0.1357 0.1816 0.3385 0.036 Uiso 1 1 calc R
C24 C 0.0376(3) 0.0863(3) 0.3581(3) 0.0316(14) Uani 1 1 d .
H24 H 0.0103 0.0625 0.3384 0.038 Uiso 1 1 calc R
C25 C 0.0414(3) 0.0792(3) 0.4149(3) 0.0277(13) Uani 1 1 d .
H25 H 0.0177 0.0510 0.4335 0.033 Uiso 1 1 calc R
C26 C 0.1152(3) 0.1531(3) 0.4145(3) 0.0269(13) Uani 1 1 d .
H26 H 0.1424 0.1777 0.4334 0.032 Uiso 1 1 calc R
C27 C 0.0801(3) 0.1139(3) 0.4438(3) 0.0271(13) Uani 1 1 d .
C28 C 0.0843(3) 0.1075(3) 0.5056(3) 0.0275(13) Uani 1 1 d .
C29 C 0.1408(3) 0.1203(4) 0.5868(3) 0.0341(15) Uani 1 1 d .
H29A H 0.1122 0.1471 0.6047 0.041 Uiso 1 1 calc R
H29B H 0.1314 0.0795 0.5984 0.041 Uiso 1 1 calc R
C30 C 0.2016(3) 0.1356(3) 0.6051(3) 0.0310(14) Uani 1 1 d .
C31 C 0.2012(4) 0.1368(4) 0.6690(3) 0.0416(17) Uani 1 1 d .
H31A H 0.1765 0.1694 0.6818 0.062 Uiso 1 1 calc R
H31B H 0.2415 0.1422 0.6826 0.062 Uiso 1 1 calc R
H31C H 0.1854 0.0995 0.6830 0.062 Uiso 1 1 calc R
C32 C 0.2491(4) 0.0914(3) 0.5877(3) 0.0359(16) Uani 1 1 d .
H32A H 0.2871 0.1022 0.6051 0.043 Uiso 1 1 calc R
H32B H 0.2381 0.0515 0.6005 0.043 Uiso 1 1 calc R
C33 C 0.2410(3) 0.0423(3) 0.5012(3) 0.0270(13) Uani 1 1 d .
C34 C 0.2364(3) 0.0535(3) 0.4419(3) 0.0289(13) Uani 1 1 d .
C35 C 0.2637(4) 0.1000(3) 0.4155(3) 0.0354(15) Uani 1 1 d .
H35 H 0.2882 0.1261 0.4358 0.042 Uiso 1 1 calc R
C36 C 0.2553(4) 0.1085(4) 0.3584(3) 0.0427(18) Uani 1 1 d .
H36 H 0.2740 0.1407 0.3404 0.051 Uiso 1 1 calc R
C37 C 0.1969(4) 0.0259(4) 0.3546(3) 0.0436(18) Uani 1 1 d .
H37 H 0.1733 -0.0007 0.3339 0.052 Uiso 1 1 calc R
C38 C 0.2045(4) 0.0153(3) 0.4104(3) 0.0394(17) Uani 1 1 d .
H38 H 0.1875 -0.0188 0.4268 0.047 Uiso 1 1 calc R
C39 C 0.2209(3) 0.1963(3) 0.5840(3) 0.0286(13) Uani 1 1 d .
H39A H 0.2584 0.2077 0.6020 0.034 Uiso 1 1 calc R
H39B H 0.2279 0.1943 0.5436 0.034 Uiso 1 1 calc R
C40 C 0.1963(3) 0.2961(3) 0.5877(3) 0.0292(13) Uani 1 1 d .
C41 C 0.1497(3) 0.3399(3) 0.5967(3) 0.0309(14) Uani 1 1 d .
C42 C 0.1621(3) 0.3983(3) 0.5843(3) 0.0350(16) Uani 1 1 d .
H42 H 0.2011 0.4088 0.5741 0.042 Uiso 1 1 calc R
C43 C 0.1192(3) 0.4417(3) 0.5866(3) 0.0339(15) Uani 1 1 d .
H43 H 0.1294 0.4813 0.5781 0.041 Uiso 1 1 calc R
C44 C 0.0504(3) 0.3726(3) 0.6111(3) 0.0361(16) Uani 1 1 d .
H44 H 0.0107 0.3633 0.6200 0.043 Uiso 1 1 calc R
C45 C 0.0913(3) 0.3273(3) 0.6098(3) 0.0324(14) Uani 1 1 d .
H45 H 0.0796 0.2880 0.6178 0.039 Uiso 1 1 calc R
C46 C 0.1266(3) 0.1381(3) -0.1079(3) 0.0260(12) Uani 1 1 d .
H46A H 0.1038 0.1683 -0.1283 0.031 Uiso 1 1 calc R
H46B H 0.1134 0.0989 -0.1210 0.031 Uiso 1 1 calc R
B1 B 0.4100(5) 0.0947(5) 0.4942(6) 0.055(3) Uani 1 1 d .
B2 B 0.2142(4) 0.2330(4) 0.2446(4) 0.047(2) Uani 1 1 d .
B3 B 0.0937(4) -0.0481(3) 0.2498(4) 0.0360(17) Uani 1 1 d .

loop_
_atom_site_aniso_label
_atom_site_aniso_U_11
_atom_site_aniso_U_22
_atom_site_aniso_U_33
_atom_site_aniso_U_23
_atom_site_aniso_U_13
_atom_site_aniso_U_12
Ag1 0.0305(3) 0.0317(4) 0.0466(4) 0.000 0.000 0.0047(3)
Ag2 0.0955(5) 0.0443(3) 0.0288(3) 0.0003(3) -0.0061(3) -0.0015(3)
Ag3 0.0412(3) 0.0472(3) 0.0244(2) 0.0055(2) -0.0031(2) -0.0076(2)
Ag4 0.0854(8) 0.0475(5) 0.0513(6) 0.000 0.000 0.0282(6)
F1 0.094(6) 0.176(10) 0.091(6) -0.060(7) 0.014(5) -0.009(7)
F2 0.045(3) 0.091(5) 0.072(4) 0.001(4) 0.004(3) -0.004(3)
F3 0.097(6) 0.085(5) 0.164(9) 0.059(6) -0.061(6) -0.036(4)
F4 0.044(3) 0.039(2) 0.072(4) 0.002(2) -0.009(2) 0.004(2)
F5 0.092(5) 0.078(4) 0.037(3) -0.001(3) 0.004(3) -0.048(4)
F6 0.081(4) 0.073(4) 0.052(3) 0.015(3) -0.011(3) -0.019(3)
F7 0.054(3) 0.075(4) 0.110(6) -0.034(4) 0.007(4) -0.001(3)
F8 0.060(3) 0.061(3) 0.049(3) -0.005(2) -0.006(2) -0.024(3)
F9 0.068(4) 0.143(7) 0.102(6) -0.059(6) 0.028(4) -0.040(5)
F10 0.271(15) 0.083(6) 0.148(9) 0.011(7) 0.011(11) 0.097(8)
F11 0.088(5) 0.119(6) 0.064(4) 0.038(4) -0.001(4) -0.021(5)
F12 0.042(3) 0.127(6) 0.105(6) -0.070(5) -0.004(3) 0.003(3)
O1 0.037(3) 0.036(3) 0.039(3) -0.004(2) -0.009(2) -0.006(2)
O2 0.026(2) 0.025(2) 0.024(2) -0.0006(17) -0.0016(17) 0.0013(17)
O3 0.031(2) 0.025(2) 0.022(2) -0.0016(17) -0.0046(17) 0.0024(17)
O4 0.043(3) 0.027(2) 0.033(3) -0.004(2) 0.003(2) 0.006(2)
O5 0.029(2) 0.021(2) 0.028(2) 0.0005(17) -0.0009(18) -0.0001(17)
O6 0.060(4) 0.033(3) 0.039(3) -0.004(2) 0.010(3) -0.009(2)
O7 0.072(4) 0.032(3) 0.040(3) 0.008(2) 0.002(3) -0.006(3)
O8 0.044(3) 0.037(3) 0.025(2) 0.006(2) 0.000(2) 0.001(2)
O9 0.035(2) 0.034(2) 0.029(3) 0.002(2) 0.009(2) -0.002(2)
O10 0.035(2) 0.029(2) 0.025(2) 0.0015(19) -0.0017(18) -0.0020(19)
O11 0.031(2) 0.029(2) 0.030(2) 0.0030(19) 0.0054(19) -0.0026(19)
O12 0.030(3) 0.032(3) 0.075(4) 0.003(3) 0.008(3) -0.003(2)
N1 0.066(5) 0.033(3) 0.045(4) 0.000(3) 0.004(4) 0.020(3)
N2 0.050(4) 0.034(3) 0.023(3) -0.002(2) -0.006(3) 0.006(3)
N3 0.036(3) 0.037(3) 0.024(3) 0.009(2) -0.002(2) -0.004(3)
N4 0.061(4) 0.049(4) 0.017(3) 0.001(3) -0.006(3) -0.012(3)
N5 0.039(3) 0.040(3) 0.022(3) 0.010(2) -0.005(2) 0.000(3)
N6 0.025(3) 0.027(3) 0.055(4) 0.004(3) -0.008(3) 0.007(2)
C1 0.096(8) 0.033(4) 0.036(4) -0.005(3) -0.010(5) 0.001(4)
C2 0.076(6) 0.025(3) 0.025(4) -0.002(3) -0.009(4) 0.002(3)
C3 0.041(4) 0.019(3) 0.033(4) 0.002(2) 0.004(3) -0.003(3)
C4 0.043(4) 0.031(3) 0.038(4) 0.001(3) -0.003(3) 0.003(3)
C5 0.044(4) 0.036(4) 0.045(4) -0.003(3) -0.005(3) 0.007(3)
C6 0.035(3) 0.025(3) 0.024(3) 0.004(2) 0.002(3) -0.002(3)
C7 0.043(4) 0.026(3) 0.022(3) -0.001(2) -0.003(3) 0.000(3)
C8 0.028(3) 0.031(3) 0.030(3) 0.002(3) 0.001(3) 0.004(2)
C9 0.037(3) 0.033(3) 0.023(3) 0.005(3) 0.002(3) 0.004(3)
C10 0.030(3) 0.034(3) 0.021(3) -0.001(2) 0.003(2) 0.008(3)
C11 0.022(3) 0.028(3) 0.028(3) -0.001(2) -0.001(2) 0.001(2)
C12 0.023(3) 0.029(3) 0.023(3) -0.002(2) -0.002(2) 0.005(2)
C13 0.030(3) 0.022(3) 0.027(3) -0.004(2) -0.006(2) 0.003(2)
C14 0.039(4) 0.036(4) 0.031(4) 0.001(3) -0.002(3) 0.001(3)
C15 0.056(4) 0.026(3) 0.031(4) 0.005(3) 0.001(3) 0.001(3)
C16 0.042(4) 0.024(3) 0.035(4) 0.000(3) -0.003(3) -0.001(3)
C17 0.027(3) 0.026(3) 0.032(4) -0.001(3) 0.000(3) -0.005(2)
C18 0.023(3) 0.027(3) 0.031(4) 0.001(3) 0.003(2) -0.001(2)
C19 0.030(3) 0.022(3) 0.033(4) 0.000(2) -0.005(3) -0.005(2)
C20 0.028(3) 0.030(3) 0.033(4) 0.002(3) -0.004(3) -0.006(3)
C21 0.039(3) 0.024(3) 0.037(4) 0.005(3) -0.010(3) -0.004(3)
C22 0.026(3) 0.022(3) 0.036(3) 0.004(2) -0.006(3) 0.001(2)
C23 0.027(3) 0.031(3) 0.031(4) 0.001(3) 0.000(2) -0.004(2)
C24 0.026(3) 0.039(3) 0.029(4) -0.002(3) -0.001(3) -0.001(3)
C25 0.024(3) 0.035(3) 0.024(3) 0.004(2) 0.001(2) 0.002(2)
C26 0.024(3) 0.031(3) 0.025(3) 0.002(2) 0.001(2) -0.002(2)
C27 0.028(3) 0.032(3) 0.021(3) 0.001(2) 0.005(2) 0.000(3)
C28 0.030(3) 0.029(3) 0.023(3) 0.000(2) 0.000(2) 0.001(2)
C29 0.040(4) 0.047(4) 0.015(3) 0.006(3) -0.001(3) -0.018(3)
C30 0.043(4) 0.024(3) 0.026(3) 0.001(2) -0.004(3) -0.001(3)
C31 0.057(5) 0.036(4) 0.032(4) -0.001(3) -0.003(3) 0.002(3)
C32 0.050(4) 0.037(4) 0.021(3) 0.005(3) -0.010(3) 0.006(3)
C33 0.030(3) 0.022(3) 0.029(3) 0.001(2) -0.005(3) 0.001(2)
C34 0.026(3) 0.031(3) 0.030(4) 0.000(3) 0.003(2) 0.006(2)
C35 0.045(4) 0.032(3) 0.029(4) 0.004(3) -0.006(3) -0.009(3)
C36 0.066(5) 0.043(4) 0.019(3) 0.003(3) -0.002(3) -0.011(4)
C37 0.049(4) 0.046(4) 0.036(4) -0.010(3) -0.002(3) -0.008(3)
C38 0.047(4) 0.036(4) 0.035(4) -0.001(3) 0.009(3) -0.008(3)
C39 0.031(3) 0.027(3) 0.028(3) 0.006(2) 0.001(3) -0.002(2)
C40 0.035(3) 0.028(3) 0.024(3) -0.001(2) 0.000(3) -0.008(3)
C41 0.035(3) 0.029(3) 0.029(3) 0.004(3) -0.003(3) -0.004(3)
C42 0.029(3) 0.026(3) 0.050(5) 0.010(3) 0.007(3) -0.005(3)
C43 0.037(3) 0.025(3) 0.040(4) 0.003(3) 0.003(3) -0.003(3)
C44 0.030(3) 0.031(3) 0.048(4) 0.011(3) -0.001(3) 0.002(3)
C45 0.031(3) 0.022(3) 0.045(4) 0.003(3) 0.008(3) 0.000(2)
C46 0.023(3) 0.033(3) 0.022(3) -0.006(2) -0.004(2) 0.003(2)
B1 0.040(5) 0.056(6) 0.069(7) 0.016(5) 0.006(5) 0.005(4)
B2 0.053(5) 0.049(5) 0.041(5) -0.007(4) 0.007(4) -0.018(4)
B3 0.051(4) 0.024(3) 0.033(5) 0.008(3) -0.003(4) 0.003(3)

loop_
_atom_type_symbol
_atom_type_description
_atom_type_scat_dispersion_real
_atom_type_scat_dispersion_imag
_atom_type_scat_source
C C 0.0033 0.0016 'International Tables Vol C Tables 4.2.6.8 and 6.1.1.4'
H H 0.0000 0.0000 'International Tables Vol C Tables 4.2.6.8 and 6.1.1.4'
B B 0.0013 0.0007 'International Tables Vol C Tables 4.2.6.8 and 6.1.1.4'
N N 0.0061 0.0033 'International Tables Vol C Tables 4.2.6.8 and 6.1.1.4'
O O 0.0106 0.0060 'International Tables Vol C Tables 4.2.6.8 and 6.1.1.4'
F F 0.0171 0.0103 'International Tables Vol C Tables 4.2.6.8 and 6.1.1.4'
Cl Cl 0.1484 0.1585 'International Tables Vol C Tables 4.2.6.8 and 6.1.1.4'
Ag Ag -0.8971 1.1015 'International Tables Vol C Tables 4.2.6.8 and 6.1.1.4'

loop_
_geom_angle_atom_site_label_1
_geom_angle_atom_site_label_2
_geom_angle_atom_site_label_3
_geom_angle
_geom_angle_site_symmetry_3
N6 Ag1 N6 176.1(4) 3_565
N2 Ag2 N4 166.4(3) .
N3 Ag3 N5 175.0(2) .
N1 Ag4 N1 177.1(4) 3_565
C6 O2 C7 113.5(5) .
C11 O3 C10 118.0(5) .
C17 O5 C46 117.2(5) .
C33 O8 C32 118.1(6) .
C28 O10 C29 115.1(5) .
C40 O11 C39 113.1(5) .
C1 N1 C5 117.7(7) .
C1 N1 Ag4 119.3(6) .
C5 N1 Ag4 122.8(6) .
C15 N2 C14 117.1(6) .
C15 N2 Ag2 121.1(5) .
C14 N2 Ag2 121.7(5) .
C20 N3 C21 115.2(6) .
C20 N3 Ag3 124.8(5) .
C21 N3 Ag3 119.7(5) .
C37 N4 C36 118.3(7) .
C37 N4 Ag2 120.1(5) .
C36 N4 Ag2 120.8(5) .
C24 N5 C23 117.6(6) .
C24 N5 Ag3 119.0(5) .
C23 N5 Ag3 122.5(5) .
C43 N6 C44 118.5(6) .
C43 N6 Ag1 117.1(5) .
C44 N6 Ag1 124.1(5) .
N1 C1 C2 122.9(8) .
C1 C2 C3 117.6(8) .
C4 C3 C2 119.1(7) .
C4 C3 C6 124.5(6) .
C2 C3 C6 116.4(7) .
C3 C4 C5 119.2(7) .
N1 C5 C4 123.2(8) .
O1 C6 O2 123.2(6) .
O1 C6 C3 125.9(6) .
O2 C6 C3 110.9(6) .
O2 C7 C8 107.4(5) .
C9 C8 C10 107.8(5) .
C9 C8 C7 111.5(6) .
C10 C8 C7 108.4(6) .
C9 C8 C46 106.1(6) .
C10 C8 C46 110.1(6) .
C7 C8 C46 112.9(6) .
O3 C10 C8 107.3(5) .
O4 C11 O3 125.6(6) .
O4 C11 C12 123.9(6) .
O3 C11 C12 110.5(5) .
C16 C12 C13 118.6(6) .
C16 C12 C11 120.6(6) .
C13 C12 C11 120.7(6) .
C14 C13 C12 118.0(6) .
C13 C14 N2 123.4(7) .
N2 C15 C16 122.6(7) .
C12 C16 C15 120.2(7) .
O6 C17 O5 124.9(7) .
O6 C17 C18 122.6(6) .
O5 C17 C18 112.5(6) .
C19 C18 C22 118.1(7) .
C19 C18 C17 123.9(6) .
C22 C18 C17 118.0(6) .
C20 C19 C18 118.4(6) .
N3 C20 C19 125.9(7) .
C22 C21 N3 123.0(6) .
C21 C22 C18 119.4(6) .
N5 C23 C26 122.4(6) .
N5 C24 C25 123.4(7) .
C27 C25 C24 118.6(6) .
C23 C26 C27 119.4(6) .
C25 C27 C26 118.4(6) .
C25 C27 C28 119.4(6) .
C26 C27 C28 122.2(6) .
O9 C28 O10 126.2(7) .
O9 C28 C27 120.6(6) .
O10 C28 C27 113.3(6) .
C30 C29 O10 111.0(5) .
C29 C30 C39 112.1(6) .
C29 C30 C31 107.2(6) .
C39 C30 C31 108.6(6) .
C29 C30 C32 114.6(6) .
C39 C30 C32 107.2(6) .
C31 C30 C32 106.8(6) .
O8 C32 C30 110.3(6) .
O7 C33 O8 125.1(6) .
O7 C33 C34 123.6(6) .
O8 C33 C34 111.2(6) .
C38 C34 C35 117.8(7) .
C38 C34 C33 118.5(6) .
C35 C34 C33 123.7(7) .
C34 C35 C36 119.9(7) .
N4 C36 C35 120.6(7) .
N4 C37 C38 123.1(7) .
C34 C38 C37 120.1(7) .
O11 C39 C30 110.8(5) .
O12 C40 O11 124.4(7) .
O12 C40 C41 123.1(6) .
O11 C40 C41 112.4(6) .
C42 C41 C45 116.1(7) .
C42 C41 C40 117.9(6) .
C45 C41 C40 125.4(6) .
C41 C42 C43 121.8(7) .
N6 C43 C42 121.0(6) .
N6 C44 C45 123.3(7) .
C41 C45 C44 119.3(6) .
O5 C46 C8 113.5(5) .
F3 B1 F1 114.2(12) .
F3 B1 F2 116.0(10) .
F1 B1 F2 105.0(10) .
F3 B1 F4 110.3(10) .
F1 B1 F4 105.1(9) .
F2 B1 F4 105.3(9) .
F6 B2 F8 111.2(9) .
F6 B2 F5 109.3(7) .
F8 B2 F5 109.3(7) .
F6 B2 F7 109.1(8) .
F8 B2 F7 111.3(7) .
F5 B2 F7 106.6(9) .
F10 B3 F9 110.7(10) .
F10 B3 F11 102.0(9) .
F9 B3 F11 113.5(8) .
F10 B3 F12 112.1(10) .
F9 B3 F12 108.0(8) .
F11 B3 F12 110.5(8) .

loop_
_geom_bond_atom_site_label_1
_geom_bond_atom_site_label_2
_geom_bond_distance
_geom_bond_site_symmetry_2
Ag1 N6 2.176(6) .
Ag1 N6 2.176(6) 3_565
Ag2 N2 2.101(6) .
Ag2 N4 2.105(6) .
Ag3 N3 2.141(6) .
Ag3 N5 2.164(6) .
Ag4 N1 2.135(7) .
Ag4 N1 2.135(7) 3_565
F1 B1 1.374(16) .
F2 B1 1.373(12) .
F3 B1 1.264(14) .
F4 B1 1.459(14) .
F5 B2 1.379(12) .
F6 B2 1.377(12) .
F7 B2 1.408(12) .
F8 B2 1.388(10) .
F9 B3 1.312(11) .
F10 B3 1.302(10) .
F11 B3 1.358(11) .
F12 B3 1.369(11) .
O1 C6 1.197(9) .
O2 C6 1.330(8) .
O2 C7 1.455(8) .
O3 C11 1.325(8) .
O3 C10 1.441(8) .
O4 C11 1.200(8) .
O5 C17 1.347(8) .
O5 C46 1.450(8) .
O6 C17 1.203(9) .
O7 C33 1.219(8) .
O8 C33 1.336(8) .
O8 C32 1.436(9) .
O9 C28 1.204(8) .
O10 C28 1.314(8) .
O10 C29 1.486(8) .
O11 C40 1.364(8) .
O11 C39 1.434(8) .
O12 C40 1.185(9) .
N1 C1 1.345(13) .
N1 C5 1.345(11) .
N2 C15 1.350(9) .
N2 C14 1.356(10) .
N3 C20 1.338(9) .
N3 C21 1.361(9) .
N4 C37 1.320(11) .
N4 C36 1.357(10) .
N5 C24 1.323(9) .
N5 C23 1.349(9) .
N6 C43 1.331(10) .
N6 C44 1.335(9) .
C1 C2 1.374(13) .
C2 C3 1.433(9) .
C3 C4 1.346(11) .
C3 C6 1.498(10) .
C4 C5 1.379(11) .
C7 C8 1.535(9) .
C8 C9 1.514(9) .
C8 C10 1.536(9) .
C8 C46 1.550(9) .
C11 C12 1.485(9) .
C12 C16 1.360(10) .
C12 C13 1.411(9) .
C13 C14 1.374(10) .
C15 C16 1.372(11) .
C17 C18 1.491(10) .
C18 C19 1.370(9) .
C18 C22 1.403(9) .
C19 C20 1.367(10) .
C21 C22 1.375(10) .
C23 C26 1.367(10) .
C24 C25 1.387(10) .
C25 C27 1.370(10) .
C26 C27 1.388(9) .
C27 C28 1.505(9) .
C29 C30 1.491(10) .
C30 C39 1.533(9) .
C30 C31 1.547(10) .
C30 C32 1.531(10) .
C33 C34 1.462(10) .
C34 C38 1.363(11) .
C34 C35 1.381(10) .
C35 C36 1.408(10) .
C37 C38 1.382(12) .
C40 C41 1.469(10) .
C41 C42 1.387(9) .
C41 C45 1.392(10) .
C42 C43 1.387(10) .
C44 C45 1.386(10) .

loop_
_platon_squeeze_void_nr
_platon_squeeze_void_average_x
_platon_squeeze_void_average_y
_platon_squeeze_void_average_z
_platon_squeeze_void_volume
_platon_squeeze_void_count_electrons
1 0.000 0.500 0.254 579.8 169.3
2 0.000 0.500 0.754 579.9 168.3
3 0.500 1.000 0.246 579.9 169.5
4 0.500 1.000 0.746 579.9 169.8
